data_2205307
loop_
_publ_author_name
'Nielsen, Anne'
'Bond, Andrew D.'
'McKenzie, Christine J.'

_publ_section_title
;Acetato(methanol)[<i>N</i>-phenyl-<i>N,N</i>-bis(2-pyridylmethyl)amine]copper(II)
 hexafluorophosphate
;
_journal_issue 3
_journal_name_full 'Acta Crystallographica Section E'
_journal_page_first m478
_journal_page_last m480
_journal_paper_doi 10.1107/S160053680500348X
_journal_volume 61
_journal_year 2005
_chemical_formula_iupac '[Cu (C2 H3 O2) (C H4 O) (C18 H17 N3)] P F6'
_chemical_formula_moiety 'C21 H24 Cu N3 O3 +, F6 P -'
_chemical_formula_sum 'C21 H24 Cu F6 N3 O3 P'
_chemical_formula_weight 574.94
_chemical_name_systematic
;
Acetato(methanol)[N-phenyl-N,N-bis(2-pyridylmethyl)amine]copper(II)
hexafluorophosphate
;
_space_group_IT_number 60
_symmetry_cell_setting orthorhombic
_symmetry_space_group_name_Hall '-P 2n 2ab'
_symmetry_space_group_name_H-M 'P b c n'
_atom_sites_solution_hydrogens geom
_atom_sites_solution_primary direct
_atom_sites_solution_secondary difmap
_cell_angle_alpha 90.00
_cell_angle_beta 90.00
_cell_angle_gamma 90.00
_cell_formula_units_Z 8
_cell_length_a 18.8196(7)
_cell_length_b 18.4938(8)
_cell_length_c 13.5023(6)
_cell_measurement_reflns_used 6956
_cell_measurement_temperature 180(2)
_cell_measurement_theta_max 27.31
_cell_measurement_theta_min 2.86
_cell_volume 4699.4(3)
_computing_cell_refinement 'SAINT (Bruker, 2003)'
_computing_data_collection 'APEX2 (Bruker--Nonius, 2004)'
_computing_data_reduction SAINT
_computing_molecular_graphics SHELXTL
_computing_publication_material SHELXTL
_computing_structure_refinement SHELXTL
_computing_structure_solution 'SHELXTL (Sheldrick, 2000)'
_diffrn_ambient_temperature 180(2)
_diffrn_measured_fraction_theta_full 0.995
_diffrn_measured_fraction_theta_max 0.995
_diffrn_measurement_device_type 'Bruker--Nonius X8APEX-II CCD'
_diffrn_measurement_method 'thin-slice \w and \f'
_diffrn_radiation_monochromator graphite
_diffrn_radiation_source 'fine-focus sealed tube'
_diffrn_radiation_type MoK\a
_diffrn_radiation_wavelength 0.71073
_diffrn_reflns_av_R_equivalents 0.0343
_diffrn_reflns_av_sigmaI/netI 0.0238
_diffrn_reflns_limit_h_max 26
_diffrn_reflns_limit_h_min -26
_diffrn_reflns_limit_k_max 26
_diffrn_reflns_limit_k_min -26
_diffrn_reflns_limit_l_max 19
_diffrn_reflns_limit_l_min -17
_diffrn_reflns_number 76538
_diffrn_reflns_theta_full 30.35
_diffrn_reflns_theta_max 30.35
_diffrn_reflns_theta_min 3.71
_diffrn_standards_number 0
_exptl_absorpt_coefficient_mu 1.074
_exptl_absorpt_correction_T_max 0.864
_exptl_absorpt_correction_T_min 0.759
_exptl_absorpt_correction_type multi-scan
_exptl_absorpt_process_details '(SADABS; Sheldrick, 2003)'
_exptl_crystal_colour blue-green
_exptl_crystal_density_diffrn 1.625
_exptl_crystal_density_method 'not measured'
_exptl_crystal_description block
_exptl_crystal_F_000 2344
_exptl_crystal_size_max 0.22
_exptl_crystal_size_mid 0.16
_exptl_crystal_size_min 0.14
_refine_diff_density_max 0.750
_refine_diff_density_min -0.451
_refine_ls_extinction_method none
_refine_ls_goodness_of_fit_ref 1.047
_refine_ls_hydrogen_treatment constr
_refine_ls_matrix_type full
_refine_ls_number_parameters 346
_refine_ls_number_reflns 7042
_refine_ls_number_restraints 28
_refine_ls_restrained_S_all 1.061
_refine_ls_R_factor_all 0.0565
_refine_ls_R_factor_gt 0.0400
_refine_ls_shift/su_max 0.001
_refine_ls_shift/su_mean 0.000
_refine_ls_structure_factor_coef Fsqd
_refine_ls_weighting_details 'calc w = 1/[\s^2^(Fo^2^)+(0.0551P)^2^+4.6723P] where P = (Fo^2^+2Fc^2^)/3'
_refine_ls_weighting_scheme calc
_refine_ls_wR_factor_gt 0.1132
_refine_ls_wR_factor_ref 0.1196
_reflns_number_gt 5365
_reflns_number_total 7042
_reflns_threshold_expression I>2\s(I)
_cod_data_source_file lh6362.cif
_cod_data_source_block I
_cod_database_code 2205307
_cod_database_fobs_code 2205307

loop_
_symmetry_equiv_pos_as_xyz
'x, y, z'
'-x+1/2, -y+1/2, z+1/2'
'-x, y, -z+1/2'
'x+1/2, -y+1/2, -z'
'-x, -y, -z'
'x-1/2, y-1/2, -z-1/2'
'x, -y, z-1/2'
'-x-1/2, y-1/2, z'

loop_
_atom_site_label
_atom_site_fract_x
_atom_site_fract_y
_atom_site_fract_z
_atom_site_U_iso_or_equiv
_atom_site_adp_type
_atom_site_calc_flag
_atom_site_refinement_flags
_atom_site_occupancy
_atom_site_disorder_assembly
_atom_site_disorder_group
_atom_site_type_symbol
Cu1 0.228630(13) 0.220884(13) 0.689441(18) 0.02219(8) Uani d . 1 . . Cu
O1 0.32989(8) 0.23868(9) 0.70903(11) 0.0295(3) Uani d . 1 . . O
O2 0.28671(10) 0.26534(12) 0.85525(14) 0.0473(5) Uani d . 1 . . O
O3 0.21641(10) 0.17094(9) 0.53132(12) 0.0357(4) Uani d . 1 . . O
H3 0.2156 0.1958 0.4793 0.043 Uiso d R 1 . . H
N1 0.22531(9) 0.12025(10) 0.73603(13) 0.0242(3) Uani d . 1 . . N
N2 0.11900(9) 0.21716(9) 0.71139(13) 0.0232(3) Uani d . 1 . . N
N3 0.20735(9) 0.31095(9) 0.61817(13) 0.0241(3) Uani d . 1 . . N
C1 0.28185(12) 0.07809(12) 0.75484(17) 0.0298(4) Uani d . 1 . . C
H1A 0.3278 0.0993 0.7578 0.036 Uiso calc R 1 . . H
C2 0.27458(14) 0.00454(13) 0.76992(18) 0.0346(5) Uani d . 1 . . C
H2A 0.3151 -0.0247 0.7822 0.042 Uiso calc R 1 . . H
C3 0.20773(15) -0.02584(12) 0.76694(17) 0.0352(5) Uani d . 1 . . C
H3A 0.2019 -0.0763 0.7776 0.042 Uiso calc R 1 . . H
C4 0.14939(14) 0.01722(12) 0.74842(18) 0.0333(5) Uani d . 1 . . C
H4A 0.1029 -0.0028 0.7472 0.040 Uiso calc R 1 . . H
C5 0.16016(11) 0.09051(11) 0.73159(15) 0.0258(4) Uani d . 1 . . C
C6 0.10084(11) 0.13957(12) 0.69903(17) 0.0286(4) Uani d . 1 . . C
H6A 0.0899 0.1300 0.6285 0.034 Uiso calc R 1 . . H
H6B 0.0577 0.1285 0.7382 0.034 Uiso calc R 1 . . H
C7 0.08784(11) 0.26247(12) 0.63134(17) 0.0291(4) Uani d . 1 . . C
H7A 0.0438 0.2856 0.6561 0.035 Uiso calc R 1 . . H
H7B 0.0748 0.2311 0.5748 0.035 Uiso calc R 1 . . H
C8 0.13842(11) 0.32047(12) 0.59587(15) 0.0266(4) Uani d . 1 . . C
C9 0.11604(13) 0.37790(13) 0.53854(18) 0.0359(5) Uani d . 1 . . C
H9A 0.0670 0.3848 0.5250 0.043 Uiso calc R 1 . . H
C10 0.16611(15) 0.42506(14) 0.5013(2) 0.0406(6) Uani d . 1 . . C
H10A 0.1517 0.4653 0.4624 0.049 Uiso calc R 1 . . H
C11 0.23721(14) 0.41361(13) 0.52074(19) 0.0360(5) Uani d . 1 . . C
H11A 0.2725 0.4445 0.4935 0.043 Uiso calc R 1 . . H
C12 0.25592(12) 0.35643(12) 0.58044(17) 0.0287(4) Uani d . 1 . . C
H12A 0.3047 0.3489 0.5954 0.034 Uiso calc R 1 . . H
C13 0.10495(11) 0.24522(12) 0.81052(15) 0.0257(4) Uani d . 1 . . C
C14 0.09961(12) 0.31966(13) 0.82562(19) 0.0336(5) Uani d . 1 . . C
H14A 0.1047 0.3519 0.7713 0.040 Uiso calc R 1 . . H
C15 0.08694(13) 0.34646(15) 0.9197(2) 0.0425(6) Uani d . 1 . . C
H15A 0.0832 0.3972 0.9293 0.051 Uiso calc R 1 . . H
C16 0.07959(14) 0.30058(18) 0.9998(2) 0.0470(7) Uani d . 1 . . C
H16A 0.0716 0.3194 1.0643 0.056 Uiso calc R 1 . . H
C17 0.08414(15) 0.22680(17) 0.98440(19) 0.0448(7) Uani d . 1 . . C
H17A 0.0785 0.1948 1.0388 0.054 Uiso calc R 1 . . H
C18 0.09683(13) 0.19882(14) 0.89095(17) 0.0353(5) Uani d . 1 . . C
H18A 0.1000 0.1480 0.8817 0.042 Uiso calc R 1 . . H
C19 0.33694(12) 0.25935(13) 0.79738(17) 0.0297(4) Uani d . 1 . . C
C20 0.41227(15) 0.27580(19) 0.8310(2) 0.0528(8) Uani d . 1 . . C
H20A 0.4116 0.2915 0.9003 0.079 Uiso calc R 1 . . H
H20B 0.4323 0.3143 0.7896 0.079 Uiso calc R 1 . . H
H20C 0.4415 0.2322 0.8248 0.079 Uiso calc R 1 . . H
C21 0.23387(17) 0.09987(15) 0.5018(2) 0.0468(7) Uani d . 1 . . C
H21A 0.2230 0.0937 0.4313 0.070 Uiso calc R 1 . . H
H21B 0.2061 0.0652 0.5407 0.070 Uiso calc R 1 . . H
H21C 0.2846 0.0913 0.5130 0.070 Uiso calc R 1 . . H
P1 0.0000 0.0000 0.5000 0.0399(2) Uani d SD 1 . . P
F11 -0.00632(11) 0.02300(11) 0.61348(14) 0.0648(5) Uani d D 1 . . F
F12 0.03713(12) 0.07509(11) 0.47708(16) 0.0725(6) Uani d D 1 . . F
F13 -0.07590(10) 0.03442(12) 0.47948(17) 0.0741(6) Uani d D 1 . . F
P2 0.5000 0.03687(5) 0.7500 0.0414(2) Uani d SD 1 . . P
F21 0.44762(19) 0.0344(2) 0.8394(3) 0.0619(11) Uani d PD 0.50 A 1 F
F22 0.4539(3) 0.0948(3) 0.7015(4) 0.172(5) Uani d PD 0.50 A 1 F
F23 0.5464(2) -0.0239(3) 0.7984(4) 0.131(3) Uani d PD 0.50 A 1 F
F21A 0.4442(2) 0.0392(3) 0.6653(4) 0.0879(16) Uani d PD 0.50 A 2 F
F22A 0.4556(3) 0.0974(4) 0.8015(5) 0.192(6) Uani d PD 0.50 A 2 F
F23A 0.4560(3) -0.0191(4) 0.8028(5) 0.305(11) Uani d PD 0.50 A 2 F

loop_
_atom_site_aniso_label
_atom_site_aniso_U_11
_atom_site_aniso_U_22
_atom_site_aniso_U_33
_atom_site_aniso_U_12
_atom_site_aniso_U_13
_atom_site_aniso_U_23
Cu1 0.02045(12) 0.02356(13) 0.02255(13) 0.00048(9) -0.00061(9) 0.00122(9)
O1 0.0228(7) 0.0400(9) 0.0256(7) -0.0009(6) 0.0002(6) 0.0002(6)
O2 0.0365(10) 0.0720(14) 0.0335(10) -0.0044(9) 0.0025(8) -0.0207(9)
O3 0.0565(11) 0.0290(8) 0.0217(7) 0.0049(7) 0.0001(7) -0.0005(6)
N1 0.0271(8) 0.0261(8) 0.0194(8) 0.0013(7) 0.0011(6) 0.0006(6)
N2 0.0218(8) 0.0256(8) 0.0223(8) 0.0001(6) 0.0004(6) 0.0018(7)
N3 0.0261(8) 0.0237(8) 0.0226(8) 0.0003(7) 0.0012(7) 0.0006(7)
C1 0.0321(11) 0.0326(11) 0.0247(10) 0.0048(9) -0.0021(8) 0.0017(9)
C2 0.0459(13) 0.0293(11) 0.0286(12) 0.0109(10) -0.0027(10) 0.0025(9)
C3 0.0549(15) 0.0239(10) 0.0268(11) 0.0025(10) -0.0005(10) 0.0015(8)
C4 0.0392(12) 0.0292(11) 0.0316(11) -0.0055(9) 0.0022(10) 0.0005(9)
C5 0.0282(10) 0.0263(10) 0.0228(10) 0.0010(8) 0.0027(8) -0.0010(8)
C6 0.0238(9) 0.0284(10) 0.0336(11) -0.0023(8) -0.0021(8) -0.0014(9)
C7 0.0242(10) 0.0361(11) 0.0269(10) 0.0007(8) -0.0047(8) 0.0065(9)
C8 0.0277(10) 0.0295(10) 0.0227(10) 0.0016(8) -0.0001(8) 0.0014(8)
C9 0.0345(12) 0.0382(12) 0.0351(12) 0.0074(10) -0.0012(10) 0.0079(10)
C10 0.0498(15) 0.0329(12) 0.0390(13) 0.0065(11) 0.0009(11) 0.0122(10)
C11 0.0440(14) 0.0279(11) 0.0360(12) -0.0038(10) 0.0088(10) 0.0041(9)
C12 0.0285(10) 0.0273(10) 0.0302(11) -0.0012(8) 0.0042(9) -0.0002(9)
C13 0.0194(9) 0.0334(10) 0.0244(10) 0.0024(8) -0.0003(7) -0.0016(8)
C14 0.0302(11) 0.0331(11) 0.0375(12) -0.0047(9) 0.0068(9) -0.0059(10)
C15 0.0328(12) 0.0454(14) 0.0494(15) -0.0058(10) 0.0048(11) -0.0196(12)
C16 0.0327(12) 0.078(2) 0.0303(12) 0.0083(13) -0.0027(10) -0.0151(13)
C17 0.0411(14) 0.0683(19) 0.0249(11) 0.0217(13) 0.0008(10) 0.0079(11)
C18 0.0338(12) 0.0424(13) 0.0298(11) 0.0133(10) 0.0046(9) 0.0061(10)
C19 0.0285(10) 0.0314(10) 0.0292(11) -0.0021(9) -0.0010(8) -0.0038(9)
C20 0.0334(13) 0.078(2) 0.0474(16) -0.0100(13) -0.0080(12) -0.0111(15)
C21 0.071(2) 0.0369(13) 0.0325(13) 0.0073(13) 0.0066(13) -0.0076(11)
P1 0.0362(5) 0.0452(5) 0.0383(5) -0.0130(4) 0.0040(4) -0.0135(4)
F11 0.0691(12) 0.0828(14) 0.0425(9) -0.0209(10) 0.0092(8) -0.0210(9)
F12 0.0877(15) 0.0640(12) 0.0658(12) -0.0387(11) 0.0046(11) -0.0010(10)
F13 0.0510(11) 0.0873(15) 0.0840(15) 0.0092(10) -0.0099(10) -0.0187(12)
P2 0.0319(4) 0.0404(5) 0.0520(6) 0.000 0.0073(4) 0.000
F21 0.047(2) 0.085(3) 0.053(2) 0.006(2) 0.0323(17) -0.007(2)
F22 0.140(7) 0.147(7) 0.229(10) 0.093(6) 0.086(7) 0.145(7)
F23 0.116(6) 0.155(7) 0.121(6) 0.089(6) 0.030(5) 0.064(5)
F21A 0.055(3) 0.127(5) 0.082(3) 0.010(3) -0.024(2) -0.016(4)
F22A 0.108(6) 0.212(10) 0.256(12) 0.066(7) -0.029(7) -0.168(10)
F23A 0.230(13) 0.243(13) 0.44(2) -0.186(11) -0.146(14) 0.251(16)

loop_
_atom_type_symbol
_atom_type_description
_atom_type_scat_dispersion_real
_atom_type_scat_dispersion_imag
_atom_type_scat_source
C C 0.0033 0.0016 'International Tables Vol C Tables 4.2.6.8 and 6.1.1.4'
H H 0.0000 0.0000 'International Tables Vol C Tables 4.2.6.8 and 6.1.1.4'
N N 0.0061 0.0033 'International Tables Vol C Tables 4.2.6.8 and 6.1.1.4'
F F 0.0171 0.0103 'International Tables Vol C Tables 4.2.6.8 and 6.1.1.4'
O O 0.0106 0.0060 'International Tables Vol C Tables 4.2.6.8 and 6.1.1.4'
P P 0.1023 0.0942 'International Tables Vol C Tables 4.2.6.8 and 6.1.1.4'
Cu Cu 0.3201 1.2651 'International Tables Vol C Tables 4.2.6.8 and 6.1.1.4'

loop_
_geom_angle_atom_site_label_1
_geom_angle_atom_site_label_2
_geom_angle_atom_site_label_3
_geom_angle_site_symmetry_1
_geom_angle_site_symmetry_3
_geom_angle
_geom_angle_publ_flag
O1 Cu1 N3 . . 97.04(7) yes
O1 Cu1 N1 . . 98.47(7) yes
N3 Cu1 N1 . . 162.35(7) yes
O1 Cu1 N2 . . 162.21(7) yes
N3 Cu1 N2 . . 84.03(7) yes
N1 Cu1 N2 . . 83.79(7) yes
O1 Cu1 O3 . . 106.65(7) yes
N3 Cu1 O3 . . 82.39(7) yes
N1 Cu1 O3 . . 85.13(6) yes
N2 Cu1 O3 . . 91.11(7) yes
N3 Cu1 O2 . . 103.72(7) yes
N1 Cu1 O2 . . 92.11(7) yes
N2 Cu1 O2 . . 107.53(6) yes
O3 Cu1 O2 . . 160.77(6) yes
C19 O1 Cu1 . . 106.40(14) ?
C19 O2 Cu1 . . 75.53(13) ?
C21 O3 Cu1 . . 127.04(15) ?
C21 O3 H3 . . 106.2 ?
Cu1 O3 H3 . . 123.3 ?
C1 N1 C5 . . 119.54(19) ?
C1 N1 Cu1 . . 125.80(15) ?
C5 N1 Cu1 . . 113.69(14) ?
C13 N2 C6 . . 113.90(17) ?
C13 N2 C7 . . 113.23(17) ?
C6 N2 C7 . . 111.84(17) ?
C13 N2 Cu1 . . 107.32(12) ?
C6 N2 Cu1 . . 104.10(12) ?
C7 N2 Cu1 . . 105.54(13) ?
C12 N3 C8 . . 119.37(19) ?
C12 N3 Cu1 . . 125.31(15) ?
C8 N3 Cu1 . . 114.69(14) ?
N1 C1 C2 . . 121.4(2) ?
N1 C1 H1A . . 119.3 ?
C2 C1 H1A . . 119.3 ?
C3 C2 C1 . . 119.2(2) ?
C3 C2 H2A . . 120.4 ?
C1 C2 H2A . . 120.4 ?
C2 C3 C4 . . 119.8(2) ?
C2 C3 H3A . . 120.1 ?
C4 C3 H3A . . 120.1 ?
C3 C4 C5 . . 118.5(2) ?
C3 C4 H4A . . 120.8 ?
C5 C4 H4A . . 120.8 ?
N1 C5 C4 . . 121.6(2) ?
N1 C5 C6 . . 116.29(18) ?
C4 C5 C6 . . 121.9(2) ?
N2 C6 C5 . . 112.29(17) ?
N2 C6 H6A . . 109.1 ?
C5 C6 H6A . . 109.1 ?
N2 C6 H6B . . 109.1 ?
C5 C6 H6B . . 109.1 ?
H6A C6 H6B . . 107.9 ?
N2 C7 C8 . . 112.43(17) ?
N2 C7 H7A . . 109.1 ?
C8 C7 H7A . . 109.1 ?
N2 C7 H7B . . 109.1 ?
C8 C7 H7B . . 109.1 ?
H7A C7 H7B . . 107.8 ?
N3 C8 C9 . . 121.4(2) ?
N3 C8 C7 . . 116.36(18) ?
C9 C8 C7 . . 122.1(2) ?
C10 C9 C8 . . 118.9(2) ?
C10 C9 H9A . . 120.6 ?
C8 C9 H9A . . 120.6 ?
C9 C10 C11 . . 119.7(2) ?
C9 C10 H10A . . 120.1 ?
C11 C10 H10A . . 120.1 ?
C12 C11 C10 . . 118.5(2) ?
C12 C11 H11A . . 120.7 ?
C10 C11 H11A . . 120.7 ?
N3 C12 C11 . . 122.0(2) ?
N3 C12 H12A . . 119.0 ?
C11 C12 H12A . . 119.0 ?
C18 C13 C14 . . 119.1(2) ?
C18 C13 N2 . . 121.1(2) ?
C14 C13 N2 . . 119.85(19) ?
C15 C14 C13 . . 120.0(2) ?
C15 C14 H14A . . 120.0 ?
C13 C14 H14A . . 120.0 ?
C16 C15 C14 . . 121.0(3) ?
C16 C15 H15A . . 119.5 ?
C14 C15 H15A . . 119.5 ?
C15 C16 C17 . . 118.8(2) ?
C15 C16 H16A . . 120.6 ?
C17 C16 H16A . . 120.6 ?
C16 C17 C18 . . 121.1(3) ?
C16 C17 H17A . . 119.4 ?
C18 C17 H17A . . 119.4 ?
C17 C18 C13 . . 120.0(2) ?
C17 C18 H18A . . 120.0 ?
C13 C18 H18A . . 120.0 ?
O2 C19 O1 . . 123.2(2) ?
O2 C19 C20 . . 120.6(2) ?
O1 C19 C20 . . 116.2(2) ?
C19 C20 H20A . . 109.5 ?
C19 C20 H20B . . 109.5 ?
H20A C20 H20B . . 109.5 ?
C19 C20 H20C . . 109.5 ?
H20A C20 H20C . . 109.5 ?
H20B C20 H20C . . 109.5 ?
O3 C21 H21A . . 109.5 ?
O3 C21 H21B . . 109.5 ?
H21A C21 H21B . . 109.5 ?
O3 C21 H21C . . 109.5 ?
H21A C21 H21C . . 109.5 ?
H21B C21 H21C . . 109.5 ?
F12 P1 F12 5_556 . 179.9980(10) ?
F12 P1 F13 5_556 . 89.36(13) ?
F12 P1 F13 . . 90.64(13) ?
F12 P1 F13 5_556 5_556 90.64(13) ?
F12 P1 F13 . 5_556 89.36(13) ?
F13 P1 F13 . 5_556 180.0 ?
F12 P1 F11 5_556 . 90.76(10) ?
F12 P1 F11 . . 89.24(10) ?
F13 P1 F11 . . 89.64(11) ?
F13 P1 F11 5_556 . 90.36(11) ?
F12 P1 F11 5_556 5_556 89.24(10) ?
F12 P1 F11 . 5_556 90.76(10) ?
F13 P1 F11 . 5_556 90.36(11) ?
F13 P1 F11 5_556 5_556 89.64(11) ?
F11 P1 F11 . 5_556 180.0 ?
F22 P2 F22 3_656 . 90.9(5) ?
F22 P2 F21 3_656 . 92.7(2) ?
F22 P2 F21 . . 89.6(3) ?
F22 P2 F21 3_656 3_656 89.6(3) ?
F22 P2 F21 . 3_656 92.7(2) ?
F21 P2 F21 . 3_656 176.7(3) ?
F22 P2 F23 3_656 3_656 178.7(4) ?
F22 P2 F23 . 3_656 90.4(2) ?
F21 P2 F23 . 3_656 87.1(2) ?
F21 P2 F23 3_656 3_656 90.5(2) ?
F22 P2 F23 3_656 . 90.4(2) ?
F22 P2 F23 . . 178.7(4) ?
F21 P2 F23 . . 90.5(2) ?
F21 P2 F23 3_656 . 87.1(2) ?
F23 P2 F23 3_656 . 88.3(4) ?
F23A P2 F23A . 3_656 93.1(5) ?
F23A P2 F21A . 3_656 92.4(3) ?
F23A P2 F21A 3_656 3_656 89.7(3) ?
F23A P2 F21A . . 89.7(3) ?
F23A P2 F21A 3_656 . 92.4(3) ?
F21A P2 F21A 3_656 . 176.8(5) ?
F23A P2 F22A . 3_656 177.5(4) ?
F23A P2 F22A 3_656 3_656 89.3(3) ?
F21A P2 F22A 3_656 3_656 86.9(3) ?
F21A P2 F22A . 3_656 90.8(3) ?
F23A P2 F22A . . 89.3(3) ?
F23A P2 F22A 3_656 . 177.5(4) ?
F21A P2 F22A 3_656 . 90.8(3) ?
F21A P2 F22A . . 86.9(3) ?
F22A P2 F22A 3_656 . 88.3(5) ?

loop_
_geom_bond_atom_site_label_1
_geom_bond_atom_site_label_2
_geom_bond_distance
_geom_bond_publ_flag
Cu1 O1 1.9519(15) yes
Cu1 N3 1.9650(17) yes
Cu1 N1 1.9655(18) yes
Cu1 N2 2.0856(17) yes
Cu1 O3 2.3376(16) yes
Cu1 O2 2.6235(18) yes
O1 C19 1.260(3) ?
O2 C19 1.231(3) ?
O3 C21 1.412(3) ?
O3 H3 0.840 ?
N1 C1 1.343(3) ?
N1 C5 1.345(3) ?
N2 C13 1.460(3) ?
N2 C6 1.484(3) ?
N2 C7 1.488(3) ?
N3 C12 1.343(3) ?
N3 C8 1.343(3) ?
C1 C2 1.382(3) ?
C1 H1A 0.950 ?
C2 C3 1.378(4) ?
C2 H2A 0.950 ?
C3 C4 1.379(3) ?
C3 H3A 0.950 ?
C4 C5 1.389(3) ?
C4 H4A 0.950 ?
C5 C6 1.504(3) ?
C6 H6A 0.990 ?
C6 H6B 0.990 ?
C7 C8 1.512(3) ?
C7 H7A 0.990 ?
C7 H7B 0.990 ?
C8 C9 1.380(3) ?
C9 C10 1.379(4) ?
C9 H9A 0.950 ?
C10 C11 1.380(4) ?
C10 H10A 0.950 ?
C11 C12 1.376(3) ?
C11 H11A 0.950 ?
C12 H12A 0.950 ?
C13 C18 1.392(3) ?
C13 C14 1.395(3) ?
C14 C15 1.384(4) ?
C14 H14A 0.950 ?
C15 C16 1.382(4) ?
C15 H15A 0.950 ?
C16 C17 1.383(4) ?
C16 H16A 0.950 ?
C17 C18 1.385(4) ?
C17 H17A 0.950 ?
C18 H18A 0.950 ?
C19 C20 1.519(3) ?
C20 H20A 0.980 ?
C20 H20B 0.980 ?
C20 H20C 0.980 ?
C21 H21A 0.980 ?
C21 H21B 0.980 ?
C21 H21C 0.980 ?
P1 F11 1.5947(17) ?
P1 F12 1.5851(18) ?
P1 F13 1.5883(19) ?
P2 F23A 1.505(5) ?
P2 F21 1.559(3) ?
P2 F22 1.526(4) ?
P2 F23 1.566(4) ?

loop_
_geom_hbond_atom_site_label_D
_geom_hbond_atom_site_label_H
_geom_hbond_atom_site_label_A
_geom_hbond_site_symmetry_A
_geom_hbond_distance_DH
_geom_hbond_distance_HA
_geom_hbond_distance_DA
_geom_hbond_angle_DHA
O3 H3 O2 2_554 0.84 1.82 2.654(2) 170

loop_
_geom_torsion_atom_site_label_1
_geom_torsion_atom_site_label_2
_geom_torsion_atom_site_label_3
_geom_torsion_atom_site_label_4
_geom_torsion
N3 Cu1 O1 C19 101.72(15)
N1 Cu1 O1 C19 -86.74(16)
N2 Cu1 O1 C19 9.3(3)
O3 Cu1 O1 C19 -174.16(14)
O2 Cu1 O1 C19 -0.14(14)
O1 Cu1 O2 C19 0.14(14)
N3 Cu1 O2 C19 -88.85(16)
N1 Cu1 O2 C19 99.01(16)
N2 Cu1 O2 C19 -176.84(15)
O3 Cu1 O2 C19 17.8(3)
O1 Cu1 O3 C21 74.5(2)
N3 Cu1 O3 C21 169.6(2)
N1 Cu1 O3 C21 -22.9(2)
N2 Cu1 O3 C21 -106.6(2)
O2 Cu1 O3 C21 59.5(3)
O1 Cu1 N1 C1 -11.10(18)
N3 Cu1 N1 C1 140.1(2)
N2 Cu1 N1 C1 -173.31(18)
O3 Cu1 N1 C1 95.03(18)
O2 Cu1 N1 C1 -65.90(18)
O1 Cu1 N1 C5 -179.73(14)
N3 Cu1 N1 C5 -28.5(3)
N2 Cu1 N1 C5 18.07(14)
O3 Cu1 N1 C5 -73.59(15)
O2 Cu1 N1 C5 125.48(14)
O1 Cu1 N2 C13 -4.2(3)
N3 Cu1 N2 C13 -98.59(14)
N1 Cu1 N2 C13 94.21(14)
O3 Cu1 N2 C13 179.18(13)
O2 Cu1 N2 C13 3.95(15)
O1 Cu1 N2 C6 -125.2(2)
N3 Cu1 N2 C6 140.36(14)
N1 Cu1 N2 C6 -26.85(13)
O3 Cu1 N2 C6 58.13(13)
O2 Cu1 N2 C6 -117.11(13)
O1 Cu1 N2 C7 116.9(2)
N3 Cu1 N2 C7 22.46(13)
N1 Cu1 N2 C7 -144.75(14)
O3 Cu1 N2 C7 -59.77(13)
O2 Cu1 N2 C7 124.99(13)
O1 Cu1 N3 C12 12.79(18)
N1 Cu1 N3 C12 -138.5(2)
N2 Cu1 N3 C12 174.92(18)
O3 Cu1 N3 C12 -93.15(18)
O2 Cu1 N3 C12 68.28(18)
O1 Cu1 N3 C8 -176.41(15)
N1 Cu1 N3 C8 32.3(3)
N2 Cu1 N3 C8 -14.28(15)
O3 Cu1 N3 C8 77.65(15)
O2 Cu1 N3 C8 -120.92(15)
C5 N1 C1 C2 -0.1(3)
Cu1 N1 C1 C2 -168.10(17)
N1 C1 C2 C3 -0.9(4)
C1 C2 C3 C4 0.4(4)
C2 C3 C4 C5 1.0(4)
C1 N1 C5 C4 1.6(3)
Cu1 N1 C5 C4 171.02(17)
C1 N1 C5 C6 -173.37(19)
Cu1 N1 C5 C6 -4.0(2)
C3 C4 C5 N1 -2.1(3)
C3 C4 C5 C6 172.6(2)
C13 N2 C6 C5 -85.1(2)
C7 N2 C6 C5 144.97(18)
Cu1 N2 C6 C5 31.5(2)
N1 C5 C6 N2 -20.3(3)
C4 C5 C6 N2 164.7(2)
C13 N2 C7 C8 90.1(2)
C6 N2 C7 C8 -139.57(19)
Cu1 N2 C7 C8 -27.0(2)
C12 N3 C8 C9 -2.9(3)
Cu1 N3 C8 C9 -174.30(18)
C12 N3 C8 C7 173.29(19)
Cu1 N3 C8 C7 1.9(2)
N2 C7 C8 N3 18.3(3)
N2 C7 C8 C9 -165.6(2)
N3 C8 C9 C10 1.9(4)
C7 C8 C9 C10 -174.1(2)
C8 C9 C10 C11 0.8(4)
C9 C10 C11 C12 -2.4(4)
C8 N3 C12 C11 1.2(3)
Cu1 N3 C12 C11 171.60(17)
C10 C11 C12 N3 1.5(4)
C6 N2 C13 C18 18.6(3)
C7 N2 C13 C18 147.9(2)
Cu1 N2 C13 C18 -96.0(2)
C6 N2 C13 C14 -161.49(19)
C7 N2 C13 C14 -32.2(3)
Cu1 N2 C13 C14 83.8(2)
C18 C13 C14 C15 0.5(3)
N2 C13 C14 C15 -179.4(2)
C13 C14 C15 C16 0.2(4)
C14 C15 C16 C17 -0.9(4)
C15 C16 C17 C18 0.9(4)
C16 C17 C18 C13 -0.3(4)
C14 C13 C18 C17 -0.4(3)
N2 C13 C18 C17 179.4(2)
Cu1 O2 C19 O1 -0.2(2)
Cu1 O2 C19 C20 -179.1(3)
Cu1 O1 C19 O2 0.3(3)
Cu1 O1 C19 C20 179.2(2)
